data_1504824
loop_
_publ_author_name
'Shukla, Ruchi'
'Wadumethrige, Shriya H.'
'Lindeman, Sergey V.'
'Rathore, Rajendra'

_publ_section_title
;
 Synthesis, electronic properties, and X-ray structural characterization
 of tetrarylbenzo[1,2-b:4,5-b']difuran cation radicals.
;
_journal_issue 16
_journal_name_full 'Organic letters'
_journal_page_first 3587
_journal_page_last 3590
_journal_paper_doi 10.1021/ol801356e
_journal_volume 10
_journal_year 2008
_chemical_formula_sum 'C24 H22 O3'
_chemical_formula_weight 358.42
_chemical_name_systematic
; 
 ? 
;
_space_group_IT_number 14
_symmetry_cell_setting monoclinic
_symmetry_space_group_name_Hall '-P 2ybc'
_symmetry_space_group_name_H-M 'P 1 21/c 1'
_atom_sites_solution_hydrogens geom
_atom_sites_solution_primary direct
_atom_sites_solution_secondary difmap
_audit_creation_method SHELXL-97
_cell_angle_alpha 90.00
_cell_angle_beta 99.252(4)
_cell_angle_gamma 90.00
_cell_formula_units_Z 4
_cell_length_a 17.600(5)
_cell_length_b 6.1125(16)
_cell_length_c 17.536(5)
_cell_measurement_reflns_used 5555
_cell_measurement_temperature 100(2)
_cell_measurement_theta_max 31
_cell_measurement_theta_min 2.5
_cell_volume 1862.0(9)
_computing_cell_refinement 'SAINT v7.23A (Bruker, 2005)'
_computing_data_collection 'APEX2 v1.0-27 (Bruker, 2005)'
_computing_data_reduction 'SADABS-2004/1 (Bruker, 2005)'
_computing_molecular_graphics 'XP v5.1 (Bruker, 1998)'
_computing_publication_material 'XCIF v6.12 (Bruker, 2001)'
_computing_structure_refinement 'SHELXL-97 (Sheldrick, 1997)'
_computing_structure_solution 'SHELXS-97 (Sheldrick, 1990)'
_diffrn_ambient_temperature 100(2)
_diffrn_measured_fraction_theta_full 0.996
_diffrn_measured_fraction_theta_max 0.926
_diffrn_measurement_device_type 'Bruker APEX2 CCD detector'
_diffrn_measurement_method 'omega scan'
_diffrn_radiation_monochromator graphite
_diffrn_radiation_source 'fine-focus sealed tube'
_diffrn_radiation_type MoK\a
_diffrn_radiation_wavelength 0.71073
_diffrn_reflns_av_R_equivalents 0.0559
_diffrn_reflns_av_sigmaI/netI 0.0554
_diffrn_reflns_limit_h_max 24
_diffrn_reflns_limit_h_min -24
_diffrn_reflns_limit_k_max 9
_diffrn_reflns_limit_k_min 0
_diffrn_reflns_limit_l_max 25
_diffrn_reflns_limit_l_min 0
_diffrn_reflns_number 18029
_diffrn_reflns_theta_full 25.00
_diffrn_reflns_theta_max 31.81
_diffrn_reflns_theta_min 2.34
_exptl_absorpt_coefficient_mu 0.083
_exptl_absorpt_correction_T_max 0.987
_exptl_absorpt_correction_T_min 0.933
_exptl_absorpt_correction_type multi-scan
_exptl_absorpt_process_details
;
 SADABS. Program for empirical absorption correction of
 area-detector data. University of Goetingen. Germany. 
 Sheldrick, G. M. 1996
;
_exptl_crystal_colour colorless
_exptl_crystal_density_diffrn 1.279
_exptl_crystal_density_method 'not measured'
_exptl_crystal_description prism
_exptl_crystal_F_000 760
_exptl_crystal_size_max 0.7
_exptl_crystal_size_mid 0.4
_exptl_crystal_size_min 0.15
_refine_diff_density_max 0.748
_refine_diff_density_min -0.528
_refine_diff_density_rms 0.099
_refine_ls_extinction_method none
_refine_ls_goodness_of_fit_ref 0.999
_refine_ls_hydrogen_treatment mixed
_refine_ls_matrix_type full
_refine_ls_number_parameters 270
_refine_ls_number_reflns 5883
_refine_ls_number_restraints 0
_refine_ls_restrained_S_all 0.999
_refine_ls_R_factor_all 0.0900
_refine_ls_R_factor_gt 0.0744
_refine_ls_shift/su_max 0.001
_refine_ls_shift/su_mean 0.000
_refine_ls_structure_factor_coef Fsqd
_refine_ls_weighting_details 'calc w=1/[\s^2^(Fo^2^)+(0.1683P)^2^+0.0000P] where P=(Fo^2^+2Fc^2^)/3'
_refine_ls_weighting_scheme calc
_refine_ls_wR_factor_gt 0.2058
_refine_ls_wR_factor_ref 0.2213
_reflns_number_gt 4508
_reflns_number_total 5883
_reflns_threshold_expression >2sigma(I)
_cod_data_source_file ol801356e-file010.cif
_cod_data_source_block rajq
_cod_original_sg_symbol_H-M P2(1)/c
_cod_database_code 1504824

loop_
_symmetry_equiv_pos_as_xyz
'x, y, z'
'-x, y+1/2, -z+1/2'
'-x, -y, -z'
'x, -y-1/2, z-1/2'

loop_
_atom_site_label
_atom_site_type_symbol
_atom_site_fract_x
_atom_site_fract_y
_atom_site_fract_z
_atom_site_U_iso_or_equiv
_atom_site_adp_type
_atom_site_occupancy
_atom_site_symmetry_multiplicity
_atom_site_calc_flag
_atom_site_refinement_flags
C1 C 0.29848(8) 0.0183(2) 0.14839(7) 0.0195(3) Uani 1 1 d .
C2 C 0.27010(8) 0.1496(2) 0.08699(7) 0.0188(3) Uani 1 1 d .
C3 C 0.32850(8) 0.3130(2) 0.08259(7) 0.0192(3) Uani 1 1 d .
C4 C 0.33680(8) 0.4890(2) 0.03354(7) 0.0205(3) Uani 1 1 d .
H4 H 0.2972 0.5210 -0.0085 0.025 Uiso 1 1 calc R
C5 C 0.40305(8) 0.6170(2) 0.04642(8) 0.0217(3) Uani 1 1 d .
C6 C 0.46260(8) 0.5680(2) 0.10906(8) 0.0223(3) Uani 1 1 d .
C7 C 0.45557(8) 0.3903(2) 0.15752(8) 0.0222(3) Uani 1 1 d .
H7 H 0.4951 0.3551 0.1992 0.027 Uiso 1 1 calc R
C8 C 0.38867(8) 0.2671(2) 0.14249(7) 0.0201(3) Uani 1 1 d .
C9 C 0.41159(10) 0.8070(3) -0.00645(9) 0.0272(3) Uani 1 1 d .
H9A H 0.4539(13) 0.797(4) -0.0336(11) 0.040(6) Uiso 1 1 d .
H9B H 0.3653(13) 0.819(4) -0.0471(12) 0.039(5) Uiso 1 1 d .
H9C H 0.4133(13) 0.954(4) 0.0223(12) 0.046(6) Uiso 1 1 d .
C10 C 0.53401(9) 0.7080(3) 0.12362(9) 0.0285(3) Uani 1 1 d .
H10A H 0.5599(12) 0.710(4) 0.0787(12) 0.036(5) Uiso 1 1 d .
H10B H 0.5715(12) 0.664(4) 0.1696(11) 0.034(5) Uiso 1 1 d .
H10C H 0.5214(13) 0.862(4) 0.1364(12) 0.045(6) Uiso 1 1 d .
C11 C 0.26825(8) -0.1712(2) 0.18494(7) 0.0197(3) Uani 1 1 d .
C12 C 0.18949(8) -0.2226(2) 0.17021(8) 0.0227(3) Uani 1 1 d .
H12 H 0.1552 -0.1329 0.1363 0.027 Uiso 1 1 calc R
C13 C 0.16123(8) -0.4024(3) 0.20458(8) 0.0241(3) Uani 1 1 d .
H13 H 0.1078 -0.4355 0.1938 0.029 Uiso 1 1 calc R
C14 C 0.21072(9) -0.5363(2) 0.25511(7) 0.0218(3) Uani 1 1 d .
C15 C 0.28852(8) -0.4823(2) 0.27233(8) 0.0235(3) Uani 1 1 d .
H15 H 0.3223 -0.5681 0.3081 0.028 Uiso 1 1 calc R
C16 C 0.31645(8) -0.3022(2) 0.23694(8) 0.0223(3) Uani 1 1 d .
H16 H 0.3697 -0.2677 0.2485 0.027 Uiso 1 1 calc R
C17 C 0.22552(10) -0.8429(3) 0.33985(9) 0.0307(3) Uani 1 1 d .
H17A H 0.2693 -0.8981 0.3174 0.046 Uiso 1 1 calc R
H17B H 0.1958 -0.9665 0.3551 0.046 Uiso 1 1 calc R
H17C H 0.2444 -0.7537 0.3854 0.046 Uiso 1 1 calc R
C18 C 0.19755(8) 0.1293(2) 0.03146(7) 0.0185(3) Uani 1 1 d .
C19 C 0.14582(9) 0.3050(2) 0.01866(8) 0.0238(3) Uani 1 1 d .
H19 H 0.1562 0.4358 0.0477 0.029 Uiso 1 1 calc R
C20 C 0.07942(9) 0.2897(3) -0.03620(9) 0.0268(3) Uani 1 1 d .
H20 H 0.0446 0.4093 -0.0439 0.032 Uiso 1 1 calc R
C21 C 0.06378(8) 0.0997(3) -0.07999(8) 0.0246(3) Uani 1 1 d .
C22 C 0.11450(9) -0.0781(2) -0.06732(8) 0.0254(3) Uani 1 1 d .
H22 H 0.1038 -0.2095 -0.0960 0.031 Uiso 1 1 calc R
C23 C 0.18073(8) -0.0603(2) -0.01226(8) 0.0229(3) Uani 1 1 d .
H23 H 0.2153 -0.1805 -0.0043 0.027 Uiso 1 1 calc R
C24 C -0.01912(10) -0.0908(3) -0.17933(11) 0.0404(4) Uani 1 1 d .
H24A H 0.0235 -0.1235 -0.2072 0.061 Uiso 1 1 calc R
H24B H -0.0663 -0.0672 -0.2164 0.061 Uiso 1 1 calc R
H24C H -0.0266 -0.2140 -0.1455 0.061 Uiso 1 1 calc R
O1 O 0.37124(6) 0.08675(17) 0.18341(5) 0.0215(2) Uani 1 1 d .
O2 O 0.17759(7) -0.71272(19) 0.28413(6) 0.0295(3) Uani 1 1 d .
O3 O -0.00154(7) 0.1025(2) -0.13367(7) 0.0350(3) Uani 1 1 d .

loop_
_atom_site_aniso_label
_atom_site_aniso_U_11
_atom_site_aniso_U_22
_atom_site_aniso_U_33
_atom_site_aniso_U_23
_atom_site_aniso_U_13
_atom_site_aniso_U_12
C1 0.0149(6) 0.0146(6) 0.0271(6) -0.0016(4) -0.0020(5) -0.0004(5)
C2 0.0153(6) 0.0130(6) 0.0264(6) -0.0008(4) -0.0014(5) -0.0004(5)
C3 0.0164(6) 0.0130(6) 0.0271(6) -0.0033(4) 0.0000(5) -0.0003(4)
C4 0.0186(6) 0.0140(6) 0.0272(6) -0.0028(4) -0.0015(5) 0.0002(5)
C5 0.0198(7) 0.0147(6) 0.0299(6) -0.0030(5) 0.0021(5) -0.0012(5)
C6 0.0168(6) 0.0186(7) 0.0307(6) -0.0041(5) 0.0015(5) -0.0029(5)
C7 0.0163(6) 0.0208(7) 0.0275(6) -0.0018(5) -0.0020(5) -0.0018(5)
C8 0.0172(6) 0.0151(6) 0.0270(6) -0.0010(4) 0.0004(5) -0.0017(5)
C9 0.0275(8) 0.0190(7) 0.0345(7) 0.0019(5) 0.0033(6) -0.0042(6)
C10 0.0210(7) 0.0267(8) 0.0360(7) -0.0014(6) -0.0010(6) -0.0092(6)
C11 0.0177(6) 0.0147(6) 0.0254(6) -0.0006(4) -0.0006(5) -0.0002(5)
C12 0.0174(6) 0.0216(7) 0.0270(6) 0.0025(5) -0.0025(5) -0.0005(5)
C13 0.0172(6) 0.0232(7) 0.0301(6) 0.0023(5) -0.0018(5) -0.0033(5)
C14 0.0235(7) 0.0167(6) 0.0244(6) 0.0001(5) 0.0013(5) -0.0020(5)
C15 0.0211(7) 0.0183(7) 0.0294(6) 0.0024(5) -0.0014(5) 0.0030(5)
C16 0.0154(6) 0.0175(7) 0.0323(6) 0.0018(5) -0.0013(5) 0.0010(5)
C17 0.0388(9) 0.0205(7) 0.0316(7) 0.0052(5) 0.0018(6) 0.0005(6)
C18 0.0161(6) 0.0133(6) 0.0246(6) 0.0001(4) -0.0014(5) -0.0005(5)
C19 0.0212(7) 0.0158(7) 0.0325(7) -0.0024(5) -0.0010(5) 0.0010(5)
C20 0.0187(7) 0.0207(8) 0.0383(7) -0.0005(5) -0.0036(6) 0.0045(5)
C21 0.0163(6) 0.0236(8) 0.0315(7) -0.0015(5) -0.0033(5) -0.0011(5)
C22 0.0223(7) 0.0172(7) 0.0340(7) -0.0046(5) -0.0036(5) -0.0018(5)
C23 0.0204(7) 0.0125(6) 0.0331(7) -0.0014(5) -0.0041(5) 0.0014(5)
C24 0.0252(8) 0.0460(12) 0.0448(9) -0.0151(8) -0.0104(7) -0.0049(7)
O1 0.0161(5) 0.0163(5) 0.0296(5) 0.0015(3) -0.0037(4) -0.0024(4)
O2 0.0291(6) 0.0227(6) 0.0345(5) 0.0074(4) -0.0013(4) -0.0065(4)
O3 0.0222(6) 0.0338(7) 0.0429(6) -0.0057(5) -0.0130(5) 0.0023(5)

loop_
_atom_type_symbol
_atom_type_description
_atom_type_scat_dispersion_real
_atom_type_scat_dispersion_imag
_atom_type_scat_source
C C 0.0033 0.0016 'International Tables Vol C Tables 4.2.6.8 and 6.1.1.4'
H H 0.0000 0.0000 'International Tables Vol C Tables 4.2.6.8 and 6.1.1.4'
O O 0.0106 0.0060 'International Tables Vol C Tables 4.2.6.8 and 6.1.1.4'

loop_
_geom_angle_atom_site_label_1
_geom_angle_atom_site_label_2
_geom_angle_atom_site_label_3
_geom_angle
C2 C1 O1 111.32(12)
C2 C1 C11 133.98(12)
O1 C1 C11 114.69(11)
C1 C2 C3 105.92(12)
C1 C2 C18 129.35(12)
C3 C2 C18 124.63(12)
C8 C3 C4 118.42(12)
C8 C3 C2 106.33(12)
C4 C3 C2 135.23(12)
C5 C4 C3 119.98(12)
C5 C4 H4 120.0
C3 C4 H4 120.0
C4 C5 C6 120.05(13)
C4 C5 C9 119.78(13)
C6 C5 C9 120.17(13)
C7 C6 C5 120.46(13)
C7 C6 C10 119.42(13)
C5 C6 C10 120.12(13)
C8 C7 C6 117.53(12)
C8 C7 H7 121.2
C6 C7 H7 121.2
O1 C8 C7 126.10(12)
O1 C8 C3 110.35(12)
C7 C8 C3 123.54(13)
C5 C9 H9A 115.0(14)
C5 C9 H9B 110.2(12)
H9A C9 H9B 105.3(16)
C5 C9 H9C 111.6(12)
H9A C9 H9C 109.8(18)
H9B C9 H9C 104.2(17)
C6 C10 H10A 110.9(13)
C6 C10 H10B 114.3(12)
H10A C10 H10B 108.9(16)
C6 C10 H10C 111.3(14)
H10A C10 H10C 108.7(17)
H10B C10 H10C 102.4(17)
C16 C11 C12 118.07(13)
C16 C11 C1 120.99(13)
C12 C11 C1 120.92(12)
C13 C12 C11 120.72(13)
C13 C12 H12 119.6
C11 C12 H12 119.6
C12 C13 C14 120.57(13)
C12 C13 H13 119.7
C14 C13 H13 119.7
O2 C14 C15 124.81(13)
O2 C14 C13 115.99(13)
C15 C14 C13 119.20(13)
C16 C15 C14 119.72(13)
C16 C15 H15 120.1
C14 C15 H15 120.1
C15 C16 C11 121.65(14)
C15 C16 H16 119.2
C11 C16 H16 119.2
O2 C17 H17A 109.5
O2 C17 H17B 109.5
H17A C17 H17B 109.5
O2 C17 H17C 109.5
H17A C17 H17C 109.5
H17B C17 H17C 109.5
C23 C18 C19 118.25(12)
C23 C18 C2 121.00(12)
C19 C18 C2 120.67(12)
C20 C19 C18 120.69(13)
C20 C19 H19 119.7
C18 C19 H19 119.7
C19 C20 C21 120.38(14)
C19 C20 H20 119.8
C21 C20 H20 119.8
O3 C21 C20 116.04(13)
O3 C21 C22 124.35(14)
C20 C21 C22 119.60(13)
C23 C22 C21 119.35(13)
C23 C22 H22 120.3
C21 C22 H22 120.3
C22 C23 C18 121.71(13)
C22 C23 H23 119.1
C18 C23 H23 119.1
O3 C24 H24A 109.5
O3 C24 H24B 109.5
H24A C24 H24B 109.5
O3 C24 H24C 109.5
H24A C24 H24C 109.5
H24B C24 H24C 109.5
C8 O1 C1 106.08(10)
C14 O2 C17 117.12(13)
C21 O3 C24 117.21(13)

loop_
_geom_bond_atom_site_label_1
_geom_bond_atom_site_label_2
_geom_bond_distance
C1 C2 1.3710(18)
C1 O1 1.3927(16)
C1 C11 1.4644(19)
C2 C3 1.4445(19)
C2 C18 1.4812(18)
C3 C8 1.3949(19)
C3 C4 1.3993(19)
C4 C5 1.3923(19)
C4 H4 0.9500
C5 C6 1.423(2)
C5 C9 1.509(2)
C6 C7 1.397(2)
C6 C10 1.508(2)
C7 C8 1.3866(19)
C7 H7 0.9500
C8 O1 1.3768(16)
C9 H9A 0.95(2)
C9 H9B 1.00(2)
C9 H9C 1.03(2)
C10 H10A 0.97(2)
C10 H10B 0.99(2)
C10 H10C 1.00(2)
C11 C16 1.3943(19)
C11 C12 1.404(2)
C12 C13 1.384(2)
C12 H12 0.9500
C13 C14 1.402(2)
C13 H13 0.9500
C14 O2 1.3629(17)
C14 C15 1.394(2)
C15 C16 1.392(2)
C15 H15 0.9500
C16 H16 0.9500
C17 O2 1.4264(19)
C17 H17A 0.9800
C17 H17B 0.9800
C17 H17C 0.9800
C18 C23 1.3952(18)
C18 C19 1.4022(19)
C19 C20 1.392(2)
C19 H19 0.9500
C20 C21 1.395(2)
C20 H20 0.9500
C21 O3 1.3638(17)
C21 C22 1.401(2)
C22 C23 1.393(2)
C22 H22 0.9500
C23 H23 0.9500
C24 O3 1.433(2)
C24 H24A 0.9800
C24 H24B 0.9800
C24 H24C 0.9800

loop_
_geom_torsion_atom_site_label_1
_geom_torsion_atom_site_label_2
_geom_torsion_atom_site_label_3
_geom_torsion_atom_site_label_4
_geom_torsion
O1 C1 C2 C3 -0.13(15)
C11 C1 C2 C3 178.26(14)
O1 C1 C2 C18 176.31(13)
C11 C1 C2 C18 -5.3(3)
C1 C2 C3 C8 0.09(14)
C18 C2 C3 C8 -176.57(12)
C1 C2 C3 C4 178.33(15)
C18 C2 C3 C4 1.7(2)
C8 C3 C4 C5 -1.74(19)
C2 C3 C4 C5 -179.82(14)
C3 C4 C5 C6 0.5(2)
C3 C4 C5 C9 -179.77(13)
C4 C5 C6 C7 0.7(2)
C9 C5 C6 C7 -179.02(13)
C4 C5 C6 C10 -179.33(13)
C9 C5 C6 C10 0.9(2)
C5 C6 C7 C8 -0.6(2)
C10 C6 C7 C8 179.43(13)
C6 C7 C8 O1 179.88(13)
C6 C7 C8 C3 -0.7(2)
C4 C3 C8 O1 -178.61(11)
C2 C3 C8 O1 -0.02(15)
C4 C3 C8 C7 1.9(2)
C2 C3 C8 C7 -179.52(13)
C2 C1 C11 C16 166.12(15)
O1 C1 C11 C16 -15.52(18)
C2 C1 C11 C12 -15.6(2)
O1 C1 C11 C12 162.73(12)
C16 C11 C12 C13 -2.0(2)
C1 C11 C12 C13 179.67(12)
C11 C12 C13 C14 0.3(2)
C12 C13 C14 O2 -178.17(13)
C12 C13 C14 C15 2.0(2)
O2 C14 C15 C16 177.65(13)
C13 C14 C15 C16 -2.5(2)
C14 C15 C16 C11 0.8(2)
C12 C11 C16 C15 1.5(2)
C1 C11 C16 C15 179.78(13)
C1 C2 C18 C23 -56.8(2)
C3 C2 C18 C23 119.07(15)
C1 C2 C18 C19 126.49(16)
C3 C2 C18 C19 -57.66(19)
C23 C18 C19 C20 0.1(2)
C2 C18 C19 C20 176.91(13)
C18 C19 C20 C21 -0.7(2)
C19 C20 C21 O3 -178.27(14)
C19 C20 C21 C22 1.4(2)
O3 C21 C22 C23 178.21(14)
C20 C21 C22 C23 -1.4(2)
C21 C22 C23 C18 0.8(2)
C19 C18 C23 C22 -0.1(2)
C2 C18 C23 C22 -176.95(13)
C7 C8 O1 C1 179.42(13)
C3 C8 O1 C1 -0.06(15)
C2 C1 O1 C8 0.12(15)
C11 C1 O1 C8 -178.61(11)
C15 C14 O2 C17 4.1(2)
C13 C14 O2 C17 -175.71(13)
C20 C21 O3 C24 -179.83(15)
C22 C21 O3 C24 0.5(2)

loop_
_cod_related_entry_id
_cod_related_entry_code
_cod_related_entry_database
1 15300757 ChemSpider
